data_7005268
loop_
_publ_author_name
'Mokuolu, Q. Folshade'
'Foguet-Albiol, Dolos'
'Jones, Leigh F.'
'Wolowska, Joanna'
'Kowalczyk, Radoslaw M.'
'Kilner, Colin A.'
'Christou, George'
'McGowan, Patrick C.'
'Halcrow, Malcolm A.'

_publ_section_title
;
 Four copper(II) pyrazolido complexes derived from reactions of
 3{5}-substituted pyrazoles with CuF(2) or Cu(OH)(2).
;
_journal_issue 14
_journal_name_full 'Dalton transactions (Cambridge, England : 2003)'
_journal_page_first 1392
_journal_page_last 1399
_journal_paper_doi 10.1039/b618780c
_journal_year 2007
_chemical_formula_moiety 'C72 H56 Cu4 N16, 0.5[C5 H12]'
_chemical_formula_sum 'C74.5 H62 Cu4 N16'
_chemical_formula_weight 1435.56
_chemical_name_common
;Octakis(3(5)-phenylpyrazolido)tetracopper(ii) hemi-pentane
solvate
;
_chemical_name_systematic
;
Octakis[3{5}-phenylpyrazolido]tetracopper(II) hemi-pentane solvate
;
_space_group_IT_number 14
_symmetry_cell_setting monoclinic
_symmetry_space_group_name_Hall '-P 2yn'
_symmetry_space_group_name_H-M 'P 1 21/n 1'
_atom_sites_solution_hydrogens geom
_atom_sites_solution_primary direct
_atom_sites_solution_secondary difmap
_audit_creation_method SHELXL-97
_cell_angle_alpha 90.00
_cell_angle_beta 114.117(8)
_cell_angle_gamma 90.00
_cell_formula_units_Z 4
_cell_length_a 18.978(4)
_cell_length_b 17.233(3)
_cell_length_c 22.798(5)
_cell_measurement_reflns_used 166799
_cell_measurement_temperature 150(2)
_cell_measurement_theta_max 29.31
_cell_measurement_theta_min 2.45
_cell_volume 6805(2)
_computing_cell_refinement 'APEX 2 software, Bruker Nonius 2004'
_computing_data_collection 'APEX 2 software, Bruker Nonius 2004'
_computing_data_reduction 'SAINT, Bruker Nonius 2004'
_computing_molecular_graphics 'ORTEX (McArdle, 1995)'
_computing_publication_material 'local program'
_computing_structure_refinement 'SHELXL-97 (Sheldrick, 1997)'
_computing_structure_solution 'SHELXS-97 (Sheldrick, 1990)'
_diffrn_ambient_temperature 150(2)
_diffrn_detector_area_resol_mean '120 microns'
_diffrn_measured_fraction_theta_full 0.990
_diffrn_measured_fraction_theta_max 0.990
_diffrn_measurement_device_type 'Bruker X8 Apex diffractometer'
_diffrn_measurement_method 'Rotation images'
_diffrn_radiation_monochromator graphite
_diffrn_radiation_source 'rotating anode'
_diffrn_radiation_type MoK\a
_diffrn_radiation_wavelength 0.71073
_diffrn_reflns_av_R_equivalents 0.0543
_diffrn_reflns_av_sigmaI/netI 0.0431
_diffrn_reflns_limit_h_max 25
_diffrn_reflns_limit_h_min -25
_diffrn_reflns_limit_k_max 22
_diffrn_reflns_limit_k_min -23
_diffrn_reflns_limit_l_max 31
_diffrn_reflns_limit_l_min -31
_diffrn_reflns_number 166799
_diffrn_reflns_theta_full 29.31
_diffrn_reflns_theta_max 29.31
_diffrn_reflns_theta_min 2.45
_exptl_absorpt_coefficient_mu 1.289
_exptl_absorpt_correction_T_max 0.938
_exptl_absorpt_correction_T_min 0.429
_exptl_absorpt_correction_type multi-scan
_exptl_absorpt_process_details
;
Sheldrick, G. M. (2002). SADABS v. 2.03. University of
G/ottingen, Germany.
;
_exptl_crystal_colour 'Dark green'
_exptl_crystal_density_diffrn 1.401
_exptl_crystal_density_method 'not measured'
_exptl_crystal_description Plate
_exptl_crystal_F_000 2948
_exptl_crystal_size_max 0.79
_exptl_crystal_size_mid 0.19
_exptl_crystal_size_min 0.05
_refine_diff_density_max 0.835
_refine_diff_density_min -0.610
_refine_diff_density_rms 0.072
_refine_ls_extinction_method none
_refine_ls_goodness_of_fit_ref 1.008
_refine_ls_hydrogen_treatment constr
_refine_ls_matrix_type full
_refine_ls_number_parameters 953
_refine_ls_number_reflns 18445
_refine_ls_number_restraints 144
_refine_ls_restrained_S_all 1.024
_refine_ls_R_factor_all 0.0819
_refine_ls_R_factor_gt 0.0425
_refine_ls_shift/su_max 0.001
_refine_ls_shift/su_mean 0.000
_refine_ls_structure_factor_coef Fsqd
_refine_ls_weighting_details 'calc w=1/[\s^2^(Fo^2^)+(0.0555P)^2^+5.1252P] where P=(Fo^2^+2Fc^2^)/3'
_refine_ls_weighting_scheme calc
_refine_ls_wR_factor_gt 0.1017
_refine_ls_wR_factor_ref 0.1185
_reflns_number_gt 12313
_reflns_number_total 18446
_reflns_threshold_expression >2sigma(I)
_cod_data_source_file b618780c.txt
_cod_data_source_block c:\datasets\leeds\newsmc~1\smcufph
_cod_depositor_comments
;
The following automatic conversions were performed:
'_symmetry_cell_setting' value 'Monoclinic' changed to 'monoclinic'
according to '/home/saulius/struct/CIF-dictionaries/cif_core.dic'
dictionary named 'cif_core.dic' version 2.4.1 from 2010-06-29.

Automatic conversion script
Id: cif_fix_enum 1527 2010-12-29 10:47:43Z saulius 
;
_cod_original_sg_symbol_H-M 'P 21/n'
_cod_original_formula_sum 'C74.50 H62 Cu4 N16'
_cod_database_code 7005268

loop_
_symmetry_equiv_pos_as_xyz
'x, y, z'
'-x+1/2, y+1/2, -z+1/2'
'-x, -y, -z'
'x-1/2, -y-1/2, z-1/2'

loop_
_atom_site_label
_atom_site_type_symbol
_atom_site_fract_x
_atom_site_fract_y
_atom_site_fract_z
_atom_site_U_iso_or_equiv
_atom_site_adp_type
_atom_site_occupancy
_atom_site_symmetry_multiplicity
_atom_site_calc_flag
_atom_site_refinement_flags
_atom_site_disorder_assembly
_atom_site_disorder_group
Cu1 Cu 0.265518(19) 0.205522(18) 0.099850(15) 0.03094(8) Uani 1 1 d . . .
Cu2 Cu 0.381256(18) 0.058327(18) 0.165465(14) 0.02895(8) Uani 1 1 d . A .
Cu3 Cu 0.291881(18) -0.046958(18) 0.036050(14) 0.02943(8) Uani 1 1 d . . .
Cu4 Cu 0.194016(19) 0.106664(19) -0.037841(15) 0.03230(8) Uani 1 1 d . A .
N5A N 0.3067(18) 0.1955(7) 0.1912(9) 0.030(4) Uiso 0.33 1 d PD A 1
N6A N 0.3531(17) 0.1351(9) 0.2216(5) 0.027(5) Uiso 0.33 1 d PD A 1
C7A C 0.3748(6) 0.1418(6) 0.2863(4) 0.020(3) Uiso 0.33 1 d PD A 1
C8A C 0.3362(6) 0.2058(7) 0.2971(5) 0.023(3) Uiso 0.33 1 d PD A 1
H8A H 0.3395 0.2251 0.3372 0.028 Uiso 0.33 1 calc PR A 1
C9A C 0.2926(7) 0.2347(8) 0.2368(5) 0.021(3) Uiso 0.33 1 d PD A 1
H9A H 0.2572 0.2765 0.2283 0.025 Uiso 0.33 1 calc PR A 1
C10A C 0.4333(6) 0.0885(6) 0.3344(4) 0.031(3) Uiso 0.33 1 d PD A 1
C11A C 0.4559(9) 0.0165(8) 0.3178(5) 0.036(5) Uiso 0.33 1 d PD A 1
H11A H 0.4332 0.0001 0.2742 0.043 Uiso 0.33 1 calc PR A 1
C12A C 0.5093(7) -0.0303(6) 0.3621(5) 0.043(4) Uiso 0.33 1 d PD A 1
H12A H 0.5196 -0.0797 0.3490 0.051 Uiso 0.33 1 calc PR A 1
C13A C 0.5499(6) -0.0075(6) 0.4274(5) 0.046(3) Uiso 0.33 1 d PD A 1
H13A H 0.5908 -0.0378 0.4571 0.055 Uiso 0.33 1 calc PR A 1
C14A C 0.5265(6) 0.0608(5) 0.4448(4) 0.047(2) Uiso 0.33 1 d PD A 1
H14A H 0.5487 0.0762 0.4887 0.056 Uiso 0.33 1 calc PR A 1
C15A C 0.4719(5) 0.1071(5) 0.4004(4) 0.038(2) Uiso 0.33 1 d PD A 1
H15A H 0.4592 0.1547 0.4149 0.045 Uiso 0.33 1 calc PR A 1
N5B N 0.3138(11) 0.1860(15) 0.1985(6) 0.032(4) Uiso 0.33 1 d PD A 2
N6B N 0.3657(6) 0.1277(10) 0.2232(5) 0.025(3) Uiso 0.33 1 d PD A 2
C7B C 0.3854(9) 0.1296(9) 0.2874(5) 0.020(5) Uiso 0.33 1 d PD A 2
C8B C 0.3450(7) 0.1872(6) 0.3037(4) 0.022(2) Uiso 0.33 1 d PD A 2
H8B H 0.3482 0.1999 0.3452 0.026 Uiso 0.33 1 calc PR A 2
C9B C 0.2991(8) 0.2214(6) 0.2458(5) 0.022(3) Uiso 0.33 1 d PD A 2
H9B H 0.2636 0.2626 0.2400 0.026 Uiso 0.33 1 calc PR A 2
C10B C 0.4371(7) 0.0704(7) 0.3286(5) 0.040(4) Uiso 0.33 1 d PD A 2
C11B C 0.4855(6) 0.0324(6) 0.3097(4) 0.048(2) Uiso 0.33 1 d PD A 2
H11B H 0.4836 0.0428 0.2682 0.057 Uiso 0.33 1 calc PR A 2
C12B C 0.5395(7) -0.0225(7) 0.3488(5) 0.064(4) Uiso 0.33 1 d PD A 2
H12B H 0.5754 -0.0467 0.3355 0.076 Uiso 0.33 1 calc PR A 2
C13B C 0.5376(7) -0.0394(7) 0.4073(6) 0.074(4) Uiso 0.33 1 d PD A 2
H13B H 0.5758 -0.0727 0.4365 0.088 Uiso 0.33 1 calc PR A 2
C14B C 0.4813(7) -0.0087(7) 0.4238(5) 0.080(4) Uiso 0.33 1 d PD A 2
H14B H 0.4771 -0.0266 0.4616 0.096 Uiso 0.33 1 calc PR A 2
C15B C 0.4295(7) 0.0488(7) 0.3857(5) 0.081(4) Uiso 0.33 1 d PD A 2
H15B H 0.3918 0.0716 0.3978 0.098 Uiso 0.33 1 calc PR A 2
N5C N 0.3002(10) 0.1848(12) 0.1927(9) 0.022(3) Uiso 0.33 1 d PD A 3
N6C N 0.3525(16) 0.1274(12) 0.2203(7) 0.027(6) Uiso 0.33 1 d PD A 3
C7C C 0.3836(16) 0.1337(14) 0.2853(7) 0.050(10) Uiso 0.33 1 d PD A 3
C8C C 0.3532(8) 0.2011(10) 0.2997(7) 0.039(4) Uiso 0.33 1 d PD A 3
H8C H 0.3623 0.2207 0.3411 0.047 Uiso 0.33 1 calc PR A 3
C9C C 0.3070(9) 0.2333(11) 0.2412(7) 0.049(6) Uiso 0.33 1 d PD A 3
H9C H 0.2833 0.2829 0.2357 0.058 Uiso 0.33 1 calc PR A 3
C10C C 0.4455(7) 0.0842(7) 0.3305(4) 0.027(3) Uiso 0.33 1 d PD A 3
C11C C 0.4608(9) 0.0098(7) 0.3151(5) 0.032(5) Uiso 0.33 1 d PD A 3
H11C H 0.4295 -0.0119 0.2745 0.038 Uiso 0.33 1 calc PR A 3
C12C C 0.5220(8) -0.0332(6) 0.3591(5) 0.034(3) Uiso 0.33 1 d PD A 3
H12C H 0.5332 -0.0831 0.3474 0.040 Uiso 0.33 1 calc PR A 3
C13C C 0.5662(6) -0.0042(5) 0.4192(4) 0.039(3) Uiso 0.33 1 d PD A 3
H13C H 0.6060 -0.0346 0.4498 0.047 Uiso 0.33 1 calc PR A 3
C14C C 0.5515(6) 0.0712(5) 0.4345(4) 0.050(2) Uiso 0.33 1 d PD A 3
H14C H 0.5822 0.0923 0.4756 0.060 Uiso 0.33 1 calc PR A 3
C15C C 0.4926(5) 0.1152(5) 0.3904(4) 0.037(2) Uiso 0.33 1 d PD A 3
H15C H 0.4842 0.1667 0.4009 0.045 Uiso 0.33 1 calc PR A 3
N16 N 0.36952(13) 0.19800(13) 0.09856(10) 0.0339(5) Uani 1 1 d . A .
N17 N 0.42498(13) 0.14685(13) 0.13627(10) 0.0321(5) Uani 1 1 d . . .
C18 C 0.49193(16) 0.16364(16) 0.13108(13) 0.0342(6) Uani 1 1 d . A .
C19 C 0.47977(18) 0.22569(17) 0.08905(15) 0.0431(7) Uani 1 1 d . . .
H19 H 0.5164 0.2496 0.0763 0.052 Uiso 1 1 calc R A .
C20 C 0.40287(18) 0.24507(17) 0.06991(14) 0.0420(7) Uani 1 1 d . A .
H20 H 0.3772 0.2857 0.0408 0.050 Uiso 1 1 calc R . .
C21 C 0.56307(16) 0.11993(16) 0.16724(14) 0.0365(6) Uani 1 1 d . . .
C22 C 0.60676(17) 0.09085(18) 0.13529(16) 0.0446(7) Uani 1 1 d . A .
H22 H 0.5901 0.0997 0.0905 0.054 Uiso 1 1 calc R . .
C23 C 0.67417(19) 0.0493(2) 0.16844(19) 0.0575(9) Uani 1 1 d . . .
H23 H 0.7035 0.0300 0.1464 0.069 Uiso 1 1 calc R A .
C24 C 0.6983(2) 0.0360(2) 0.2332(2) 0.0646(11) Uani 1 1 d . A .
H24 H 0.7440 0.0070 0.2558 0.077 Uiso 1 1 calc R . .
C25 C 0.6560(2) 0.0651(2) 0.26585(18) 0.0629(10) Uani 1 1 d . . .
H25 H 0.6729 0.0560 0.3106 0.075 Uiso 1 1 calc R A .
C26 C 0.58874(19) 0.1077(2) 0.23280(15) 0.0500(8) Uani 1 1 d . A .
H26 H 0.5605 0.1284 0.2553 0.060 Uiso 1 1 calc R . .
N27 N 0.28980(12) -0.00692(12) 0.15387(10) 0.0303(5) Uani 1 1 d . . .
N28 N 0.25961(12) -0.06281(12) 0.10720(10) 0.0290(4) Uani 1 1 d . A .
C29 C 0.20463(14) -0.10172(15) 0.11823(12) 0.0301(5) Uani 1 1 d . . .
C30 C 0.19852(16) -0.07106(17) 0.17253(13) 0.0356(6) Uani 1 1 d . A .
H30 H 0.1646 -0.0872 0.1913 0.043 Uiso 1 1 calc R . .
C31 C 0.25241(15) -0.01217(16) 0.19311(12) 0.0344(6) Uani 1 1 d . A .
H31 H 0.2619 0.0199 0.2294 0.041 Uiso 1 1 calc R . .
C32 C 0.16103(15) -0.16581(16) 0.07633(12) 0.0331(6) Uani 1 1 d . A .
C33 C 0.08087(16) -0.16773(18) 0.05410(14) 0.0423(7) Uani 1 1 d . . .
H33 H 0.0550 -0.1277 0.0661 0.051 Uiso 1 1 calc R A .
C34 C 0.0386(2) -0.2273(2) 0.01472(17) 0.0574(9) Uani 1 1 d . A .
H34 H -0.0160 -0.2279 -0.0003 0.069 Uiso 1 1 calc R . .
C35 C 0.0757(2) -0.2856(2) -0.00277(18) 0.0642(10) Uani 1 1 d . . .
H35 H 0.0465 -0.3261 -0.0302 0.077 Uiso 1 1 calc R A .
C36 C 0.1554(2) -0.28548(19) 0.01953(17) 0.0559(9) Uani 1 1 d . A .
H36 H 0.1808 -0.3262 0.0077 0.067 Uiso 1 1 calc R . .
C37 C 0.19872(18) -0.22559(17) 0.05947(14) 0.0423(7) Uani 1 1 d . . .
H37 H 0.2534 -0.2256 0.0750 0.051 Uiso 1 1 calc R A .
N38 N 0.43558(13) -0.02984(13) 0.14590(10) 0.0341(5) Uani 1 1 d . . .
N39 N 0.39643(13) -0.07777(13) 0.09556(10) 0.0310(5) Uani 1 1 d . A .
C40 C 0.43629(16) -0.14484(16) 0.10347(13) 0.0342(6) Uani 1 1 d . . .
C41 C 0.50306(17) -0.13958(18) 0.16049(14) 0.0419(7) Uani 1 1 d . A .
H41 H 0.5421 -0.1778 0.1786 0.050 Uiso 1 1 calc R . .
C42 C 0.50012(17) -0.06714(18) 0.18479(14) 0.0410(7) Uani 1 1 d . A .
H42 H 0.5381 -0.0465 0.2234 0.049 Uiso 1 1 calc R . .
C43 C 0.40761(18) -0.20903(16) 0.05754(15) 0.0407(7) Uani 1 1 d . A .
C44 C 0.35796(19) -0.19702(19) -0.00675(15) 0.0466(7) Uani 1 1 d . . .
H44 H 0.3435 -0.1455 -0.0217 0.056 Uiso 1 1 calc R A .
C45 C 0.3292(2) -0.2585(2) -0.0494(2) 0.0678(10) Uani 1 1 d . A .
H45 H 0.2944 -0.2490 -0.0927 0.081 Uiso 1 1 calc R . .
C46 C 0.3514(3) -0.3331(3) -0.0285(3) 0.0904(15) Uani 1 1 d . . .
H46 H 0.3327 -0.3756 -0.0572 0.108 Uiso 1 1 calc R A .
C47 C 0.4008(3) -0.3453(2) 0.0345(3) 0.0938(16) Uani 1 1 d . A .
H47 H 0.4163 -0.3969 0.0487 0.113 Uiso 1 1 calc R . .
C48 C 0.4291(3) -0.2848(2) 0.0782(2) 0.0663(10) Uani 1 1 d . . .
H48 H 0.4627 -0.2951 0.1216 0.080 Uiso 1 1 calc R A .
N49 N 0.19259(13) -0.05916(14) -0.03998(10) 0.0349(5) Uani 1 1 d . A .
N50 N 0.15325(13) 0.00454(13) -0.07220(10) 0.0342(5) Uani 1 1 d . . .
C51 C 0.09700(16) -0.01835(18) -0.12906(13) 0.0400(7) Uani 1 1 d . A .
C52 C 0.09938(19) -0.09880(19) -0.13304(15) 0.0489(8) Uani 1 1 d . . .
H52 H 0.0667 -0.1311 -0.1671 0.059 Uiso 1 1 calc R A .
C53 C 0.15955(18) -0.12144(18) -0.07674(14) 0.0436(7) Uani 1 1 d . A .
H53 H 0.1755 -0.1736 -0.0655 0.052 Uiso 1 1 calc R . .
C54 C 0.04758(19) 0.0390(2) -0.17529(14) 0.0482(8) Uani 1 1 d . . .
C55 C 0.03219(18) 0.1110(2) -0.15610(16) 0.0510(8) Uani 1 1 d . A .
H55 H 0.0512 0.1228 -0.1116 0.061 Uiso 1 1 calc R . .
C56 C -0.0105(2) 0.1660(2) -0.20084(19) 0.0669(11) Uani 1 1 d . . .
H56 H -0.0183 0.2159 -0.1867 0.080 Uiso 1 1 calc R A .
C57 C -0.0416(3) 0.1492(3) -0.2650(2) 0.0993(18) Uani 1 1 d . A .
H57 H -0.0703 0.1874 -0.2955 0.119 Uiso 1 1 calc R . .
C58 C -0.0311(4) 0.0769(4) -0.2851(2) 0.135(3) Uani 1 1 d . . .
H58 H -0.0550 0.0640 -0.3294 0.162 Uiso 1 1 calc R A .
C59 C 0.0146(3) 0.0221(3) -0.24072(18) 0.1000(19) Uani 1 1 d . A .
H59 H 0.0232 -0.0272 -0.2553 0.120 Uiso 1 1 calc R . .
N60 N 0.33383(13) 0.03235(13) -0.00482(10) 0.0318(5) Uani 1 1 d . A .
N61 N 0.28724(13) 0.08058(13) -0.05268(10) 0.0333(5) Uani 1 1 d . . .
C62 C 0.33114(17) 0.11604(16) -0.07897(14) 0.0372(6) Uani 1 1 d . A .
C63 C 0.40733(18) 0.09181(17) -0.04711(14) 0.0406(7) Uani 1 1 d . . .
H63 H 0.4506 0.1076 -0.0551 0.049 Uiso 1 1 calc R A .
C64 C 0.40645(16) 0.03960(16) -0.00119(13) 0.0348(6) Uani 1 1 d . A .
H64 H 0.4503 0.0129 0.0284 0.042 Uiso 1 1 calc R . .
C65 C 0.2951(2) 0.16360(19) -0.13763(17) 0.0519(9) Uani 1 1 d . . .
C66 C 0.3350(3) 0.2272(2) -0.1474(2) 0.0818(15) Uani 1 1 d . A .
H66 H 0.3839 0.2421 -0.1158 0.098 Uiso 1 1 calc R . .
C67 C 0.3003(4) 0.2685(3) -0.2057(3) 0.117(3) Uani 1 1 d . . .
H67 H 0.3268 0.3113 -0.2136 0.141 Uiso 1 1 calc R A .
C68 C 0.2291(5) 0.2481(4) -0.2513(3) 0.118(3) Uani 1 1 d . A .
H68 H 0.2066 0.2770 -0.2900 0.141 Uiso 1 1 calc R . .
C69 C 0.1908(3) 0.1870(3) -0.24115(19) 0.0890(17) Uani 1 1 d . . .
H69 H 0.1415 0.1733 -0.2729 0.107 Uiso 1 1 calc R A .
C70 C 0.2230(2) 0.1436(2) -0.18459(16) 0.0617(10) Uani 1 1 d . A .
H70 H 0.1958 0.1004 -0.1782 0.074 Uiso 1 1 calc R . .
N71 N 0.14859(13) 0.10252(13) 0.02749(10) 0.0330(5) Uani 1 1 d . . .
N72 N 0.16305(12) 0.15579(13) 0.07631(10) 0.0321(5) Uani 1 1 d . A .
C73 C 0.11786(15) 0.13721(17) 0.10764(12) 0.0341(6) Uani 1 1 d D . .
C74 C 0.07464(16) 0.07169(18) 0.07955(13) 0.0378(6) Uani 1 1 d . A .
H74 H 0.0385 0.0459 0.0918 0.045 Uiso 1 1 calc R . .
C75 C 0.09559(15) 0.05189(17) 0.02985(13) 0.0351(6) Uani 1 1 d . A .
H75 H 0.0756 0.0090 0.0017 0.042 Uiso 1 1 calc R . .
C76A C 0.1143(5) 0.1766(5) 0.1633(3) 0.0319(16) Uani 0.55 1 d PD A 1
C77A C 0.1212(4) 0.1373(4) 0.2194(3) 0.0405(14) Uani 0.55 1 d PD A 1
H77A H 0.1264 0.0825 0.2220 0.049 Uiso 0.55 1 calc PR A 1
C78A C 0.1202(4) 0.1797(4) 0.2712(3) 0.0529(17) Uani 0.55 1 d PD A 1
H78A H 0.1238 0.1533 0.3089 0.063 Uiso 0.55 1 calc PR A 1
C79A C 0.1141(4) 0.2600(4) 0.2681(3) 0.0484(15) Uani 0.55 1 d PD A 1
H79A H 0.1168 0.2884 0.3047 0.058 Uiso 0.55 1 calc PR A 1
C80A C 0.1043(3) 0.2993(3) 0.2123(3) 0.0453(14) Uani 0.55 1 d PD A 1
H80A H 0.0976 0.3541 0.2095 0.054 Uiso 0.55 1 calc PR A 1
C81A C 0.1043(3) 0.2566(3) 0.1600(2) 0.0363(12) Uani 0.55 1 d PD A 1
H81A H 0.0973 0.2829 0.1214 0.044 Uiso 0.55 1 calc PR A 1
C76B C 0.1188(9) 0.1950(5) 0.1571(5) 0.035(3) Uiso 0.45 1 d PD A 2
C77B C 0.1144(6) 0.1657(4) 0.2125(4) 0.041(2) Uiso 0.45 1 d PD A 2
H77B H 0.1109 0.1113 0.2173 0.049 Uiso 0.45 1 calc PR A 2
C78B C 0.1151(6) 0.2160(5) 0.2618(4) 0.052(3) Uiso 0.45 1 d PD A 2
H78B H 0.1118 0.1956 0.2993 0.062 Uiso 0.45 1 calc PR A 2
C79B C 0.1205(6) 0.2948(5) 0.2546(4) 0.051(2) Uiso 0.45 1 d PD A 2
H79B H 0.1223 0.3290 0.2879 0.062 Uiso 0.45 1 calc PR A 2
C80B C 0.1235(6) 0.3244(4) 0.1992(4) 0.061(3) Uiso 0.45 1 d PD A 2
H80B H 0.1273 0.3789 0.1947 0.073 Uiso 0.45 1 calc PR A 2
C81B C 0.1210(5) 0.2758(4) 0.1503(4) 0.043(2) Uiso 0.45 1 d PD A 2
H81B H 0.1208 0.2971 0.1118 0.052 Uiso 0.45 1 calc PR A 2
N82A N 0.2013(16) 0.2242(10) -0.0398(7) 0.038(8) Uiso 0.33 1 d PD A 1
N83A N 0.2288(15) 0.2657(6) 0.0155(9) 0.030(5) Uiso 0.33 1 d PD A 1
C84A C 0.2348(7) 0.3421(5) 0.0055(4) 0.029(3) Uiso 0.33 1 d PD A 1
C85A C 0.2142(6) 0.3503(5) -0.0598(4) 0.033(2) Uiso 0.33 1 d PD A 1
H85A H 0.2119 0.3970 -0.0827 0.040 Uiso 0.33 1 calc PR A 1
C86A C 0.1979(6) 0.2772(5) -0.0843(5) 0.035(3) Uiso 0.33 1 d PD A 1
H86A H 0.1856 0.2649 -0.1280 0.042 Uiso 0.33 1 calc PR A 1
C87A C 0.2520(7) 0.4033(5) 0.0536(4) 0.035(3) Uiso 0.33 1 d PD A 1
C88A C 0.2387(6) 0.3902(4) 0.1087(4) 0.035(2) Uiso 0.33 1 d PD A 1
H88A H 0.2217 0.3406 0.1160 0.042 Uiso 0.33 1 calc PR A 1
C89A C 0.2503(6) 0.4498(5) 0.1531(4) 0.038(2) Uiso 0.33 1 d PD A 1
H89A H 0.2416 0.4408 0.1906 0.046 Uiso 0.33 1 calc PR A 1
C90A C 0.2747(6) 0.5221(4) 0.1423(4) 0.039(2) Uiso 0.33 1 d PD A 1
H90A H 0.2807 0.5635 0.1716 0.047 Uiso 0.33 1 calc PR A 1
C91A C 0.2903(7) 0.5336(5) 0.0878(5) 0.055(3) Uiso 0.33 1 d PD A 1
H91A H 0.3083 0.5826 0.0807 0.066 Uiso 0.33 1 calc PR A 1
C92A C 0.2793(6) 0.4738(5) 0.0446(4) 0.041(3) Uiso 0.33 1 d PD A 1
H92A H 0.2909 0.4817 0.0082 0.049 Uiso 0.33 1 calc PR A 1
N82B N 0.1921(8) 0.2126(6) -0.0403(4) 0.022(3) Uiso 0.33 1 d PD A 2
N83B N 0.2148(6) 0.2568(5) 0.0136(6) 0.022(2) Uiso 0.33 1 d PD A 2
C84B C 0.2045(9) 0.3335(6) 0.0032(5) 0.032(5) Uiso 0.33 1 d PD A 2
C85B C 0.1622(7) 0.3377(6) -0.0633(5) 0.052(3) Uiso 0.33 1 d PD A 2
H85B H 0.1380 0.3827 -0.0871 0.062 Uiso 0.33 1 calc PR A 2
C86B C 0.1620(8) 0.2652(6) -0.0877(6) 0.040(4) Uiso 0.33 1 d PD A 2
H86B H 0.1432 0.2535 -0.1322 0.048 Uiso 0.33 1 calc PR A 2
C87B C 0.2188(7) 0.3936(6) 0.0526(5) 0.039(4) Uiso 0.33 1 d PD A 2
C88B C 0.1595(5) 0.4482(6) 0.0453(5) 0.064(3) Uiso 0.33 1 d PD A 2
H88B H 0.1104 0.4438 0.0103 0.076 Uiso 0.33 1 calc PR A 2
C89B C 0.1735(6) 0.5079(6) 0.0895(5) 0.070(3) Uiso 0.33 1 d PD A 2
H89B H 0.1347 0.5457 0.0832 0.084 Uiso 0.33 1 calc PR A 2
C90B C 0.2436(7) 0.5131(7) 0.1428(6) 0.044(4) Uiso 0.33 1 d PD A 2
H90B H 0.2532 0.5551 0.1720 0.052 Uiso 0.33 1 calc PR A 2
C91B C 0.2991(6) 0.4567(6) 0.1529(5) 0.067(3) Uiso 0.33 1 d PD A 2
H91B H 0.3459 0.4580 0.1905 0.080 Uiso 0.33 1 calc PR A 2
C92B C 0.2862(5) 0.3978(5) 0.1076(5) 0.057(3) Uiso 0.33 1 d PD A 2
H92B H 0.3249 0.3596 0.1148 0.068 Uiso 0.33 1 calc PR A 2
N82C N 0.2105(11) 0.2233(8) -0.0345(6) 0.025(4) Uiso 0.33 1 d P A 3
N83C N 0.2318(13) 0.2635(8) 0.0231(7) 0.027(4) Uiso 0.33 1 d P A 3
C84C C 0.2137(12) 0.3360(8) -0.0009(7) 0.036(6) Uiso 0.33 1 d P A 3
C85C C 0.1863(7) 0.3426(5) -0.0682(4) 0.0230(18) Uiso 0.33 1 d P A 3
H85C H 0.1764 0.3887 -0.0932 0.028 Uiso 0.33 1 calc PR A 3
C86C C 0.1772(10) 0.2670(7) -0.0894(6) 0.027(3) Uiso 0.33 1 d P A 3
H86C H 0.1532 0.2490 -0.1325 0.032 Uiso 0.33 1 calc PR A 3
C87C C 0.2314(9) 0.3981(5) 0.0502(5) 0.028(4) Uiso 0.33 1 d PD A 3
C88C C 0.2113(5) 0.3867(4) 0.1016(4) 0.029(2) Uiso 0.33 1 d PD A 3
H88C H 0.1922 0.3377 0.1076 0.035 Uiso 0.33 1 calc PR A 3
C89C C 0.2192(6) 0.4475(5) 0.1448(4) 0.037(2) Uiso 0.33 1 d PD A 3
H89C H 0.2084 0.4392 0.1815 0.045 Uiso 0.33 1 calc PR A 3
C90C C 0.2429(10) 0.5200(6) 0.1332(6) 0.057(6) Uiso 0.33 1 d PD A 3
H90C H 0.2440 0.5626 0.1600 0.068 Uiso 0.33 1 calc PR A 3
C91C C 0.2650(6) 0.5306(4) 0.0830(4) 0.037(2) Uiso 0.33 1 d PD A 3
H91C H 0.2868 0.5787 0.0784 0.044 Uiso 0.33 1 calc PR A 3
C92C C 0.2552(6) 0.4704(5) 0.0388(4) 0.032(2) Uiso 0.33 1 d PD A 3
H92C H 0.2649 0.4791 0.0016 0.038 Uiso 0.33 1 calc PR A 3
C93A C 0.6058(18) 0.529(2) 0.1262(7) 0.142(11) Uiso 0.25 1 d PD B 1
H93A H 0.6456 0.5395 0.1692 0.213 Uiso 0.25 1 calc PR B 1
H93B H 0.6051 0.4731 0.1172 0.213 Uiso 0.25 1 calc PR B 1
H93C H 0.5553 0.5445 0.1243 0.213 Uiso 0.25 1 calc PR B 1
C94A C 0.6235(13) 0.5744(17) 0.0762(8) 0.142(11) Uiso 0.25 1 d PD B 1
H94A H 0.6257 0.6306 0.0859 0.171 Uiso 0.25 1 calc PR B 1
H94B H 0.6744 0.5584 0.0778 0.171 Uiso 0.25 1 calc PR B 1
C95A C 0.5619(7) 0.5592(8) 0.0104(4) 0.061(4) Uiso 0.25 1 d PD B 1
H95A H 0.5350 0.6088 -0.0069 0.073 Uiso 0.25 1 calc PR B 1
H95B H 0.5873 0.5427 -0.0178 0.073 Uiso 0.25 1 calc PR B 1
C96A C 0.5025(7) 0.4999(8) 0.0057(4) 0.137(4) Uiso 0.50 1 d PRD . .
H96A H 0.5303 0.4525 0.0276 0.164 Uiso 0.25 1 d PR B 1
H96B H 0.4742 0.5194 0.0308 0.164 Uiso 0.25 1 d PR B 1
H96C H 0.4647 0.4651 -0.0255 0.205 Uiso 0.25 1 d PR B 2
H96D H 0.5474 0.5055 -0.0049 0.205 Uiso 0.25 1 d PR B 2
H96E H 0.4789 0.5508 0.0042 0.205 Uiso 0.25 1 d PR B 2
C97A C 0.4448(10) 0.4775(12) -0.0599(7) 0.104(7) Uiso 0.25 1 d PD B 1
H97A H 0.4098 0.4380 -0.0560 0.156 Uiso 0.25 1 calc PR B 1
H97B H 0.4719 0.4564 -0.0849 0.156 Uiso 0.25 1 calc PR B 1
H97C H 0.4150 0.5233 -0.0817 0.156 Uiso 0.25 1 calc PR B 1
C94B C 0.5271(8) 0.4649(7) 0.0716(5) 0.063(4) Uiso 0.25 1 d PD B 2
H94C H 0.4802 0.4584 0.0799 0.076 Uiso 0.25 1 calc PR B 2
H94D H 0.5472 0.4122 0.0701 0.076 Uiso 0.25 1 calc PR B 2
C95B C 0.5834(9) 0.5041(10) 0.1257(4) 0.079(5) Uiso 0.25 1 d PD B 2
H95C H 0.6174 0.4635 0.1538 0.095 Uiso 0.25 1 calc PR B 2
H95D H 0.5552 0.5272 0.1496 0.095 Uiso 0.25 1 calc PR B 2
C96B C 0.6349(7) 0.5656(7) 0.1202(5) 0.052(3) Uiso 0.25 1 d PD B 2
H96F H 0.6888 0.5466 0.1401 0.062 Uiso 0.25 1 calc PR B 2
H96G H 0.6313 0.6114 0.1450 0.062 Uiso 0.25 1 calc PR B 2
C97B C 0.6173(9) 0.5910(9) 0.0518(6) 0.063(4) Uiso 0.25 1 d PD B 2
H97D H 0.6523 0.6331 0.0525 0.094 Uiso 0.25 1 calc PR B 2
H97E H 0.5638 0.6093 0.0313 0.094 Uiso 0.25 1 calc PR B 2
H97F H 0.6243 0.5470 0.0275 0.094 Uiso 0.25 1 calc PR B 2

loop_
_atom_site_aniso_label
_atom_site_aniso_U_11
_atom_site_aniso_U_22
_atom_site_aniso_U_33
_atom_site_aniso_U_23
_atom_site_aniso_U_13
_atom_site_aniso_U_12
Cu1 0.03635(18) 0.03031(17) 0.02772(16) 0.00127(12) 0.01468(13) 0.00329(13)
Cu2 0.03275(17) 0.02759(16) 0.02740(15) 0.00024(12) 0.01320(13) -0.00124(13)
Cu3 0.03327(17) 0.03148(17) 0.02457(15) 0.00118(12) 0.01286(13) 0.00062(13)
Cu4 0.03806(18) 0.03402(18) 0.02846(16) -0.00071(13) 0.01731(14) 0.00682(14)
N16 0.0372(12) 0.0331(12) 0.0317(11) 0.0051(9) 0.0144(10) 0.0001(10)
N17 0.0338(12) 0.0308(12) 0.0327(11) 0.0008(9) 0.0147(9) -0.0005(9)
C18 0.0363(14) 0.0334(14) 0.0352(14) -0.0049(11) 0.0168(12) -0.0064(11)
C19 0.0442(17) 0.0401(16) 0.0516(17) 0.0048(13) 0.0262(14) -0.0066(13)
C20 0.0487(17) 0.0377(16) 0.0420(16) 0.0100(13) 0.0208(14) -0.0020(13)
C21 0.0347(14) 0.0317(14) 0.0425(15) -0.0075(12) 0.0151(12) -0.0077(11)
C22 0.0400(16) 0.0442(17) 0.0503(18) -0.0134(14) 0.0193(14) -0.0069(13)
C23 0.0443(18) 0.051(2) 0.074(2) -0.0260(18) 0.0210(17) -0.0026(16)
C24 0.0442(19) 0.051(2) 0.080(3) -0.0168(19) 0.0066(18) 0.0083(16)
C25 0.058(2) 0.066(2) 0.0474(19) -0.0035(17) 0.0043(17) 0.0072(18)
C26 0.0467(18) 0.056(2) 0.0448(17) -0.0059(15) 0.0164(14) 0.0056(15)
N27 0.0346(12) 0.0313(11) 0.0254(10) 0.0000(9) 0.0125(9) -0.0009(9)
N28 0.0323(11) 0.0294(11) 0.0248(10) 0.0009(8) 0.0113(9) -0.0008(9)
C29 0.0291(13) 0.0320(13) 0.0280(12) 0.0053(10) 0.0103(10) 0.0018(11)
C30 0.0327(14) 0.0443(16) 0.0336(14) 0.0032(12) 0.0173(12) -0.0019(12)
C31 0.0370(14) 0.0397(15) 0.0282(13) -0.0025(11) 0.0152(11) -0.0008(12)
C32 0.0352(14) 0.0339(14) 0.0276(12) 0.0059(10) 0.0100(11) -0.0011(11)
C33 0.0344(15) 0.0415(16) 0.0421(16) 0.0052(13) 0.0066(12) -0.0016(13)
C34 0.0415(18) 0.050(2) 0.060(2) 0.0031(16) 0.0004(16) -0.0070(15)
C35 0.061(2) 0.045(2) 0.060(2) -0.0070(16) -0.0015(18) -0.0108(17)
C36 0.070(2) 0.0353(17) 0.057(2) -0.0042(14) 0.0201(18) 0.0016(16)
C37 0.0458(17) 0.0357(15) 0.0435(16) 0.0016(12) 0.0163(13) 0.0002(13)
N38 0.0337(12) 0.0348(12) 0.0332(11) 0.0021(9) 0.0129(10) 0.0026(10)
N39 0.0361(12) 0.0298(11) 0.0295(11) 0.0013(9) 0.0160(9) 0.0019(9)
C40 0.0400(15) 0.0343(14) 0.0356(14) 0.0048(11) 0.0228(12) 0.0041(12)
C41 0.0418(16) 0.0414(17) 0.0436(16) 0.0072(13) 0.0185(13) 0.0125(13)
C42 0.0367(15) 0.0435(17) 0.0377(15) 0.0012(12) 0.0100(12) 0.0041(13)
C43 0.0510(17) 0.0337(15) 0.0473(17) -0.0039(13) 0.0302(14) 0.0002(13)
C44 0.0561(19) 0.0465(18) 0.0470(17) -0.0098(14) 0.0308(15) -0.0004(15)
C45 0.079(3) 0.070(3) 0.061(2) -0.021(2) 0.036(2) -0.010(2)
C46 0.119(4) 0.063(3) 0.091(4) -0.039(3) 0.046(3) -0.026(3)
C47 0.140(5) 0.031(2) 0.117(4) -0.014(2) 0.059(4) -0.004(2)
C48 0.092(3) 0.0407(19) 0.068(2) -0.0008(17) 0.035(2) 0.0035(19)
N49 0.0386(12) 0.0374(13) 0.0279(11) -0.0004(9) 0.0128(10) 0.0005(10)
N50 0.0355(12) 0.0403(13) 0.0275(11) -0.0014(9) 0.0137(9) 0.0060(10)
C51 0.0368(15) 0.0510(18) 0.0285(13) -0.0043(12) 0.0094(12) 0.0029(13)
C52 0.0530(19) 0.0447(18) 0.0363(16) -0.0052(13) 0.0055(14) -0.0044(15)
C53 0.0493(18) 0.0377(16) 0.0375(15) -0.0020(12) 0.0113(13) -0.0034(13)
C54 0.0481(18) 0.056(2) 0.0328(15) 0.0013(14) 0.0089(13) 0.0090(15)
C55 0.0384(17) 0.066(2) 0.0431(17) -0.0035(15) 0.0109(14) 0.0132(15)
C56 0.056(2) 0.071(3) 0.063(2) 0.0030(19) 0.0131(18) 0.0262(19)
C57 0.120(4) 0.101(4) 0.057(3) 0.024(3) 0.016(3) 0.059(3)
C58 0.197(7) 0.126(5) 0.040(2) 0.012(3) 0.005(3) 0.083(5)
C59 0.140(4) 0.088(3) 0.0366(19) -0.004(2) 0.000(2) 0.049(3)
N60 0.0363(12) 0.0337(12) 0.0294(11) 0.0031(9) 0.0173(9) 0.0043(9)
N61 0.0422(13) 0.0308(11) 0.0332(11) 0.0050(9) 0.0218(10) 0.0091(10)
C62 0.0504(17) 0.0295(14) 0.0429(15) 0.0060(11) 0.0305(14) 0.0090(12)
C63 0.0450(17) 0.0373(15) 0.0509(17) 0.0059(13) 0.0313(14) 0.0020(13)
C64 0.0371(14) 0.0363(15) 0.0345(14) 0.0011(11) 0.0182(12) 0.0018(12)
C65 0.073(2) 0.0459(18) 0.060(2) 0.0236(15) 0.0510(19) 0.0313(17)
C66 0.092(3) 0.065(2) 0.127(4) 0.056(3) 0.083(3) 0.045(2)
C67 0.144(5) 0.099(4) 0.170(6) 0.100(4) 0.128(5) 0.082(4)
C68 0.179(6) 0.122(5) 0.098(4) 0.078(4) 0.104(4) 0.112(5)
C69 0.132(4) 0.098(3) 0.047(2) 0.029(2) 0.047(2) 0.078(3)
C70 0.088(3) 0.067(2) 0.0395(17) 0.0132(16) 0.0352(19) 0.041(2)
N71 0.0341(12) 0.0376(13) 0.0283(11) -0.0032(9) 0.0139(9) 0.0049(10)
N72 0.0336(12) 0.0373(12) 0.0255(10) -0.0013(9) 0.0121(9) 0.0061(10)
C73 0.0267(13) 0.0473(16) 0.0271(12) 0.0000(11) 0.0097(10) 0.0101(12)
C74 0.0285(13) 0.0538(18) 0.0334(14) -0.0026(12) 0.0151(11) -0.0006(12)
C75 0.0323(14) 0.0401(15) 0.0336(13) -0.0034(12) 0.0141(11) 0.0013(12)
C76A 0.022(3) 0.050(4) 0.027(3) -0.004(3) 0.013(2) 0.007(4)
C77A 0.042(3) 0.055(4) 0.030(3) 0.005(3) 0.021(2) 0.014(3)
C78A 0.057(4) 0.079(5) 0.031(3) 0.002(3) 0.026(3) 0.018(4)
C79A 0.060(4) 0.055(5) 0.038(3) -0.011(3) 0.028(3) 0.011(4)
C80A 0.039(3) 0.052(4) 0.049(4) -0.010(3) 0.022(3) 0.011(3)
C81A 0.030(3) 0.047(4) 0.034(3) -0.004(2) 0.016(2) -0.001(3)

loop_
_atom_type_symbol
_atom_type_description
_atom_type_scat_dispersion_real
_atom_type_scat_dispersion_imag
_atom_type_scat_source
C C 0.0033 0.0016 'International Tables Vol C Tables 4.2.6.8 and 6.1.1.4'
H H 0.0000 0.0000 'International Tables Vol C Tables 4.2.6.8 and 6.1.1.4'
N N 0.0061 0.0033 'International Tables Vol C Tables 4.2.6.8 and 6.1.1.4'
Cu Cu 0.3201 1.2651 'International Tables Vol C Tables 4.2.6.8 and 6.1.1.4'

loop_
_geom_angle_atom_site_label_1
_geom_angle_atom_site_label_2
_geom_angle_atom_site_label_3
_geom_angle
_geom_angle_site_symmetry_1
_geom_angle_site_symmetry_3
_geom_angle_publ_flag
N5A Cu1 N16 92.5(8) . . ?
N5A Cu1 N72 100.1(8) . . ?
N5A Cu1 N83A 154.6(6) . . ?
N5A Cu1 N83B 158.0(4) . . ?
N5A Cu1 N83C 153.2(6) . . ?
N5B Cu1 N16 90.2(5) . . ?
N5B Cu1 N72 99.9(8) . . ?
N5B Cu1 N83A 158.6(9) . . ?
N5B Cu1 N83B 162.5(6) . . ?
N5B Cu1 N83C 157.2(9) . . ?
N5C Cu1 N16 96.0(4) . . ?
N5C Cu1 N72 94.2(4) . . ?
N5C Cu1 N83A 159.6(7) . . ?
N5C Cu1 N83B 161.1(6) . . ?
N5C Cu1 N83C 158.2(7) . . ?
N16 Cu1 N72 146.58(9) . . ?
N16 Cu1 N83A 88.7(7) . . ?
N16 Cu1 N83B 95.5(3) . . ?
N16 Cu1 N83C 89.0(7) . . ?
N72 Cu1 N83A 92.6(7) . . ?
N72 Cu1 N83B 84.3(3) . . ?
N72 Cu1 N83C 93.1(7) . . ?
N6A Cu2 N17 88.0(6) . . ?
N6A Cu2 N27 90.7(8) . . ?
N6A Cu2 N38 157.2(5) . . ?
N6B Cu2 N17 87.3(4) . . ?
N6B Cu2 N27 94.2(4) . . ?
N6B Cu2 N38 152.1(3) . . ?
N6C Cu2 N17 90.6(6) . . ?
N6C Cu2 N27 88.4(7) . . ?
N6C Cu2 N38 156.0(6) . . ?
N17 Cu2 N27 148.55(9) . . ?
N17 Cu2 N38 100.76(9) . . ?
N27 Cu2 N38 92.44(9) . . ?
N28 Cu3 N39 87.71(9) . . ?
N28 Cu3 N49 101.58(9) . . ?
N28 Cu3 N60 142.78(9) . . ?
N39 Cu3 N49 154.97(9) . . ?
N39 Cu3 N60 91.40(9) . . ?
N49 Cu3 N60 94.73(9) . . ?
N50 Cu4 N61 87.83(9) . . ?
N50 Cu4 N71 92.62(9) . . ?
N50 Cu4 N82A 155.3(6) . . ?
N50 Cu4 N82B 152.7(4) . . ?
N50 Cu4 N82C 159.5(4) . . ?
N61 Cu4 N71 143.43(9) . . ?
N61 Cu4 N82A 98.6(8) . . ?
N61 Cu4 N82B 103.3(4) . . ?
N61 Cu4 N82C 95.5(5) . . ?
N71 Cu4 N82A 96.0(6) . . ?
N71 Cu4 N82B 92.8(3) . . ?
N71 Cu4 N82C 96.5(4) . . ?
N5A N6A C7A 109.6(15) . . ?
N5A N6A Cu2 117.0(8) . . ?
C7A N6A Cu2 133.3(13) . . ?
N6A C7A C8A 108.0(11) . . ?
N6A C7A C10A 122.8(12) . . ?
C8A C7A C10A 129.2(9) . . ?
C9A C8A C7A 104.6(8) . . ?
N5A C9A C8A 111.1(13) . . ?
C11A C10A C15A 113.6(6) . . ?
C11A C10A C7A 123.5(8) . . ?
C15A C10A C7A 122.8(8) . . ?
C12A C11A C10A 122.3(7) . . ?
C11A C12A C13A 122.2(8) . . ?
C14A C13A C12A 116.0(7) . . ?
C15A C14A C13A 121.5(7) . . ?
C14A C15A C10A 124.0(7) . . ?
N6B N5B C9B 110.5(13) . . ?
N6B N5B Cu1 119.5(7) . . ?
C9B N5B Cu1 129.9(10) . . ?
C7B N6B N5B 105.3(12) . . ?
C7B N6B Cu2 135.8(11) . . ?
N5B N6B Cu2 118.2(7) . . ?
N6B C7B C8B 111.5(10) . . ?
N6B C7B C10B 119.6(11) . . ?
C8B C7B C10B 128.6(10) . . ?
C9B C8B C7B 104.5(8) . . ?
N5B C9B C8B 108.2(11) . . ?
C11B C10B C15B 120.6(7) . . ?
C11B C10B C7B 120.4(10) . . ?
C15B C10B C7B 118.7(10) . . ?
C10B C11B C12B 122.9(7) . . ?
C13B C12B C11B 117.0(8) . . ?
C14B C13B C12B 120.8(8) . . ?
C13B C14B C15B 121.6(8) . . ?
C14B C15B C10B 116.2(8) . . ?
C9C N5C N6C 105(2) . . ?
C9C N5C Cu1 130.1(19) . . ?
N6C N5C Cu1 119.3(9) . . ?
C7C N6C N5C 111(2) . . ?
C7C N6C Cu2 129.5(19) . . ?
N5C N6C Cu2 119.1(10) . . ?
N6C C7C C8C 106.6(15) . . ?
N6C C7C C10C 125.7(16) . . ?
C8C C7C C10C 127.2(15) . . ?
C9C C8C C7C 105.5(13) . . ?
N5C C9C C8C 110.8(18) . . ?
C11C C10C C15C 118.9(7) . . ?
C11C C10C C7C 123.0(11) . . ?
C15C C10C C7C 118.0(12) . . ?
C10C C11C C12C 120.4(7) . . ?
C13C C12C C11C 120.7(8) . . ?
C12C C13C C14C 118.9(7) . . ?
C15C C14C C13C 120.6(7) . . ?
C14C C15C C10C 120.3(7) . . ?
C20 N16 N17 107.3(2) . . ?
C20 N16 Cu1 129.2(2) . . ?
N17 N16 Cu1 122.95(16) . . ?
C18 N17 N16 108.4(2) . . ?
C18 N17 Cu2 137.03(19) . . ?
N16 N17 Cu2 112.72(16) . . ?
N17 C18 C19 109.1(2) . . ?
N17 C18 C21 121.4(2) . . ?
C19 C18 C21 129.5(3) . . ?
C20 C19 C18 105.1(2) . . ?
N16 C20 C19 110.2(3) . . ?
C26 C21 C22 119.0(3) . . ?
C26 C21 C18 121.3(3) . . ?
C22 C21 C18 119.7(3) . . ?
C23 C22 C21 120.7(3) . . ?
C24 C23 C22 119.9(3) . . ?
C23 C24 C25 120.2(3) . . ?
C24 C25 C26 120.0(3) . . ?
C21 C26 C25 120.2(3) . . ?
C31 N27 N28 107.4(2) . . ?
C31 N27 Cu2 127.85(18) . . ?
N28 N27 Cu2 124.26(16) . . ?
C29 N28 N27 108.3(2) . . ?
C29 N28 Cu3 138.28(17) . . ?
N27 N28 Cu3 111.60(15) . . ?
N28 C29 C30 109.2(2) . . ?
N28 C29 C32 121.6(2) . . ?
C30 C29 C32 129.2(2) . . ?
C31 C30 C29 105.2(2) . . ?
N27 C31 C30 109.9(2) . . ?
C33 C32 C37 119.3(3) . . ?
C33 C32 C29 119.6(3) . . ?
C37 C32 C29 121.1(2) . . ?
C34 C33 C32 120.7(3) . . ?
C35 C34 C33 120.0(3) . . ?
C34 C35 C36 120.2(3) . . ?
C35 C36 C37 120.2(3) . . ?
C32 C37 C36 119.5(3) . . ?
C42 N38 N39 107.6(2) . . ?
C42 N38 Cu2 129.3(2) . . ?
N39 N38 Cu2 119.91(16) . . ?
C40 N39 N38 108.9(2) . . ?
C40 N39 Cu3 132.45(19) . . ?
N38 N39 Cu3 117.86(16) . . ?
N39 C40 C41 108.3(2) . . ?
N39 C40 C43 121.7(2) . . ?
C41 C40 C43 130.0(3) . . ?
C42 C41 C40 105.2(3) . . ?
N38 C42 C41 110.1(3) . . ?
C48 C43 C44 118.2(3) . . ?
C48 C43 C40 119.6(3) . . ?
C44 C43 C40 122.1(3) . . ?
C45 C44 C43 121.7(3) . . ?
C46 C45 C44 119.5(4) . . ?
C47 C46 C45 119.2(4) . . ?
C46 C47 C48 122.2(4) . . ?
C47 C48 C43 119.2(4) . . ?
C53 N49 N50 107.1(2) . . ?
C53 N49 Cu3 131.5(2) . . ?
N50 N49 Cu3 120.13(17) . . ?
C51 N50 N49 108.9(2) . . ?
C51 N50 Cu4 132.3(2) . . ?
N49 N50 Cu4 118.04(17) . . ?
N50 C51 C52 108.5(3) . . ?
N50 C51 C54 120.8(3) . . ?
C52 C51 C54 130.6(3) . . ?
C53 C52 C51 104.9(3) . . ?
N49 C53 C52 110.5(3) . . ?
C55 C54 C59 117.7(3) . . ?
C55 C54 C51 122.0(3) . . ?
C59 C54 C51 120.3(3) . . ?
C54 C55 C56 121.1(3) . . ?
C57 C56 C55 120.6(4) . . ?
C56 C57 C58 119.5(4) . . ?
C57 C58 C59 120.4(4) . . ?
C54 C59 C58 120.6(4) . . ?
C64 N60 N61 107.6(2) . . ?
C64 N60 Cu3 128.77(18) . . ?
N61 N60 Cu3 122.50(17) . . ?
C62 N61 N60 108.2(2) . . ?
C62 N61 Cu4 136.54(18) . . ?
N60 N61 Cu4 109.40(15) . . ?
N61 C62 C63 109.3(2) . . ?
N61 C62 C65 120.6(3) . . ?
C63 C62 C65 129.6(3) . . ?
C64 C63 C62 105.0(2) . . ?
N60 C64 C63 109.9(2) . . ?
C70 C65 C66 119.7(3) . . ?
C70 C65 C62 120.3(3) . . ?
C66 C65 C62 119.9(4) . . ?
C65 C66 C67 118.1(5) . . ?
C68 C67 C66 121.3(5) . . ?
C69 C68 C67 120.2(4) . . ?
C68 C69 C70 120.8(5) . . ?
C65 C70 C69 119.9(4) . . ?
C75 N71 N72 107.7(2) . . ?
C75 N71 Cu4 127.36(18) . . ?
N72 N71 Cu4 124.83(17) . . ?
C73 N72 N71 107.9(2) . . ?
C73 N72 Cu1 135.82(18) . . ?
N71 N72 Cu1 110.77(16) . . ?
N72 C73 C74 109.2(2) . . ?
N72 C73 C76A 127.5(4) . . ?
C74 C73 C76A 123.3(4) . . ?
N72 C73 C76B 115.0(5) . . ?
C74 C73 C76B 135.2(5) . . ?
C75 C74 C73 105.3(2) . . ?
N71 C75 C74 109.9(2) . . ?
C81A C76A C77A 119.2(4) . . ?
C81A C76A C73 117.8(6) . . ?
C77A C76A C73 123.0(6) . . ?
C78A C77A C76A 119.3(6) . . ?
C79A C78A C77A 120.5(5) . . ?
C80A C79A C78A 120.8(5) . . ?
C79A C80A C81A 118.5(5) . . ?
C76A C81A C80A 121.5(5) . . ?
C77B C76B C81B 118.3(6) . . ?
C77B C76B C73 117.1(7) . . ?
C81B C76B C73 124.6(7) . . ?
C76B C77B C78B 120.9(6) . . ?
C79B C78B C77B 119.1(6) . . ?
C78B C79B C80B 120.3(7) . . ?
C81B C80B C79B 120.8(7) . . ?
C80B C81B C76B 120.4(6) . . ?
C86A N82A N83A 103.0(15) . . ?
C86A N82A Cu4 135.2(12) . . ?
N83A N82A Cu4 120.6(9) . . ?
C84A N83A N82A 112.6(14) . . ?
C84A N83A Cu1 129.5(13) . . ?
N82A N83A Cu1 117.6(8) . . ?
N83A C84A C85A 106.0(9) . . ?
N83A C84A C87A 125.9(10) . . ?
C85A C84A C87A 127.9(8) . . ?
C86A C85A C84A 105.3(8) . . ?
N82A C86A C85A 112.7(12) . . ?
C92A C87A C88A 119.8(6) . . ?
C92A C87A C84A 120.7(8) . . ?
C88A C87A C84A 119.5(8) . . ?
C89A C88A C87A 120.0(6) . . ?
C90A C89A C88A 120.0(6) . . ?
C89A C90A C91A 119.3(6) . . ?
C92A C91A C90A 120.1(7) . . ?
C87A C92A C91A 120.6(7) . . ?
C86B N82B N83B 102.9(10) . . ?
C86B N82B Cu4 133.9(8) . . ?
N83B N82B Cu4 122.6(7) . . ?
C84B N83B N82B 115.0(10) . . ?
C84B N83B Cu1 125.6(7) . . ?
N82B N83B Cu1 119.2(7) . . ?
N83B C84B C85B 102.7(9) . . ?
N83B C84B C87B 126.2(10) . . ?
C85B C84B C87B 129.7(10) . . ?
C86B C85B C84B 107.4(10) . . ?
N82B C86B C85B 111.0(10) . . ?
C92B C87B C88B 117.8(6) . . ?
C92B C87B C84B 123.0(10) . . ?
C88B C87B C84B 119.1(10) . . ?
C89B C88B C87B 119.8(7) . . ?
C88B C89B C90B 120.9(7) . . ?
C91B C90B C89B 119.5(7) . . ?
C90B C91B C92B 119.7(7) . . ?
C87B C92B C91B 121.8(7) . . ?
C86C N82C N83C 115.8(12) . . ?
C86C N82C Cu4 120.1(11) . . ?
N83C N82C Cu4 120.7(10) . . ?
C84C N83C N82C 98.8(13) . . ?
C84C N83C Cu1 143.0(12) . . ?
N82C N83C Cu1 118.0(9) . . ?
N83C C84C C85C 115.7(12) . . ?
N83C C84C C87C 113.8(13) . . ?
C85C C84C C87C 130.4(12) . . ?
C86C C85C C84C 104.1(10) . . ?
N82C C86C C85C 104.7(12) . . ?
C92C C87C C88C 120.6(6) . . ?
C92C C87C C84C 118.5(10) . . ?
C88C C87C C84C 119.9(11) . . ?
C87C C88C C89C 120.1(7) . . ?
C90C C89C C88C 119.1(7) . . ?
C91C C90C C89C 120.6(7) . . ?
C90C C91C C92C 120.0(7) . . ?
C87C C92C C91C 119.1(6) . . ?
C95A C94A C93A 109.6(8) . . ?
C96A C95A C94A 116.7(7) . . ?
C95A C96A C97A 118.1(7) . . ?
C95A C96A C94B 106.6(5) . . ?
C97A C96A C94B 134.0(10) . . ?
C95B C94B C96A 119.4(8) . . ?
C94B C95B C96B 123.4(7) . . ?
C95B C96B C97B 114.7(7) . . ?

loop_
_geom_bond_atom_site_label_1
_geom_bond_atom_site_label_2
_geom_bond_distance
_geom_bond_site_symmetry_2
_geom_bond_publ_flag
Cu1 N5A 1.909(17) . ?
Cu1 N5B 2.080(13) . ?
Cu1 N5C 1.97(2) . ?
Cu1 N16 1.990(2) . ?
Cu1 N72 1.988(2) . ?
Cu1 N83A 2.040(16) . ?
Cu1 N83B 2.006(12) . ?
Cu1 N83C 1.886(14) . ?
Cu2 N6A 2.058(17) . ?
Cu2 N6B 1.888(15) . ?
Cu2 N6C 1.96(3) . ?
Cu2 N17 1.977(2) . ?
Cu2 N27 1.993(2) . ?
Cu2 N38 1.987(2) . ?
Cu3 N28 1.973(2) . ?
Cu3 N39 1.965(2) . ?
Cu3 N49 1.983(2) . ?
Cu3 N60 1.994(2) . ?
Cu4 N50 1.953(2) . ?
Cu4 N61 1.984(2) . ?
Cu4 N71 2.004(2) . ?
Cu4 N82A 2.033(17) . ?
Cu4 N82B 1.827(10) . ?
Cu4 N82C 2.030(15) . ?
Cu1 Cu2 3.2881(6) . ?
Cu2 Cu3 3.2839(7) . ?
Cu3 Cu4 3.2771(7) . ?
Cu1 Cu4 3.3342(7) . ?
N5A C9A 1.355(8) . ?
N5A N6A 1.357(9) . ?
N6A C7A 1.363(8) . ?
C7A C8A 1.401(9) . ?
C7A C10A 1.511(8) . ?
C8A C9A 1.375(9) . ?
C10A C11A 1.415(12) . ?
C10A C15A 1.417(10) . ?
C11A C12A 1.363(12) . ?
C12A C13A 1.423(11) . ?
C13A C14A 1.372(11) . ?
C14A C15A 1.371(10) . ?
N5B N6B 1.359(9) . ?
N5B C9B 1.363(8) . ?
N6B C7B 1.354(8) . ?
C7B C8B 1.394(8) . ?
C7B C10B 1.460(8) . ?
C8B C9B 1.381(9) . ?
C10B C11B 1.335(12) . ?
C10B C15B 1.418(12) . ?
C11B C12B 1.411(11) . ?
C12B C13B 1.378(12) . ?
C13B C14B 1.375(12) . ?
C14B C15B 1.417(12) . ?
N5C C9C 1.349(9) . ?
N5C N6C 1.360(9) . ?
N6C C7C 1.357(9) . ?
C7C C8C 1.395(9) . ?
C7C C10C 1.477(9) . ?
C8C C9C 1.378(9) . ?
C10C C11C 1.390(12) . ?
C10C C15C 1.397(11) . ?
C11C C12C 1.397(11) . ?
C12C C13C 1.376(11) . ?
C13C C14C 1.403(10) . ?
C14C C15C 1.384(10) . ?
N16 C20 1.350(4) . ?
N16 N17 1.373(3) . ?
N17 C18 1.355(3) . ?
C18 C19 1.391(4) . ?
C18 C21 1.470(4) . ?
C19 C20 1.383(4) . ?
C21 C26 1.386(4) . ?
C21 C22 1.401(4) . ?
C22 C23 1.390(5) . ?
C23 C24 1.375(6) . ?
C24 C25 1.392(6) . ?
C25 C26 1.397(5) . ?
N27 C31 1.353(3) . ?
N27 N28 1.375(3) . ?
N28 C29 1.348(3) . ?
C29 C30 1.394(4) . ?
C29 C32 1.474(4) . ?
C30 C31 1.380(4) . ?
C32 C33 1.394(4) . ?
C32 C37 1.395(4) . ?
C33 C34 1.383(4) . ?
C34 C35 1.376(5) . ?
C35 C36 1.386(5) . ?
C36 C37 1.399(4) . ?
N38 C42 1.346(4) . ?
N38 N39 1.362(3) . ?
N39 C40 1.352(3) . ?
C40 C41 1.399(4) . ?
C40 C43 1.466(4) . ?
C41 C42 1.376(4) . ?
C43 C48 1.392(5) . ?
C43 C44 1.397(4) . ?
C44 C45 1.390(5) . ?
C45 C46 1.377(6) . ?
C46 C47 1.373(7) . ?
C47 C48 1.389(6) . ?
N49 C53 1.348(4) . ?
N49 N50 1.362(3) . ?
N50 C51 1.358(3) . ?
C51 C52 1.391(4) . ?
C51 C54 1.469(4) . ?
C52 C53 1.381(4) . ?
C54 C55 1.386(5) . ?
C54 C59 1.392(5) . ?
C55 C56 1.387(5) . ?
C56 C57 1.367(6) . ?
C57 C58 1.370(7) . ?
C58 C59 1.396(6) . ?
N60 C64 1.352(3) . ?
N60 N61 1.369(3) . ?
N61 C62 1.355(3) . ?
C62 C63 1.391(4) . ?
C62 C65 1.477(4) . ?
C63 C64 1.386(4) . ?
C65 C70 1.393(5) . ?
C65 C66 1.401(5) . ?
C66 C67 1.411(7) . ?
C67 C68 1.372(9) . ?
C68 C69 1.352(8) . ?
C69 C70 1.397(5) . ?
N71 C75 1.349(4) . ?
N71 N72 1.381(3) . ?
N72 C73 1.360(3) . ?
C73 C74 1.389(4) . ?
C73 C76A 1.466(5) . ?
C73 C76B 1.499(7) . ?
C74 C75 1.388(4) . ?
C76A C81A 1.388(9) . ?
C76A C77A 1.404(9) . ?
C77A C78A 1.395(7) . ?
C78A C79A 1.389(9) . ?
C79A C80A 1.385(8) . ?
C80A C81A 1.402(7) . ?
C76B C77B 1.394(10) . ?
C76B C81B 1.404(10) . ?
C77B C78B 1.413(10) . ?
C78B C79B 1.377(10) . ?
C79B C80B 1.386(10) . ?
C80B C81B 1.378(10) . ?
N82A C86A 1.347(10) . ?
N82A N83A 1.355(10) . ?
N83A C84A 1.350(9) . ?
C84A C85A 1.383(8) . ?
C84A C87A 1.459(8) . ?
C85A C86A 1.360(8) . ?
C87A C92A 1.370(10) . ?
C87A C88A 1.398(10) . ?
C88A C89A 1.394(10) . ?
C89A C90A 1.385(10) . ?
C90A C91A 1.404(11) . ?
C91A C92A 1.383(10) . ?
N82B C86B 1.346(9) . ?
N82B N83B 1.356(8) . ?
N83B C84B 1.344(9) . ?
C84B C85B 1.398(9) . ?
C84B C87B 1.471(8) . ?
C85B C86B 1.367(9) . ?
C87B C92B 1.379(11) . ?
C87B C88B 1.423(11) . ?
C88B C89B 1.386(11) . ?
C89B C90B 1.391(12) . ?
C90B C91B 1.382(12) . ?
C91B C92B 1.397(11) . ?
N82C C86C 1.374(15) . ?
N82C N83C 1.390(14) . ?
N83C C84C 1.351(17) . ?
C84C C85C 1.409(16) . ?
C84C C87C 1.514(15) . ?
C85C C86C 1.377(14) . ?
C87C C92C 1.386(11) . ?
C87C C88C 1.386(11) . ?
C88C C89C 1.404(9) . ?
C89C C90C 1.390(12) . ?
C90C C91C 1.383(12) . ?
C91C C92C 1.406(10) . ?
C93A C94A 1.532(10) . ?
C94A C95A 1.502(9) . ?
C95A C96A 1.492(9) . ?
C96A C97A 1.499(9) . ?
C96A C94B 1.504(9) . ?
C94B C95B 1.430(8) . ?
C95B C96B 1.482(8) . ?
C96B C97B 1.519(9) . ?
